data_7111946
loop_
_publ_author_name
'Zi-Yi Du'
'Ying-Ping Zhao'
'Wei-Xiong Zhang'
'Hao-Long Zhou'
'Chun-Ting He'
'Wei Xue'
'Bao-Ying Wang'
'Xiao-Ming Chen'

_publ_section_title
;
 Above-room-temperature ferroelastic phase transition in a perovskite-like
 compound [N(CH3)4][Cd(N3)3]
;
_journal_name_full Chem.Commun.
_journal_page_first 1989
_journal_paper_doi 10.1039/c3cc48581a
_journal_volume 50
_journal_year 2014
_chemical_formula_sum 'C4 H12 Cd N10'
_chemical_formula_weight 312.64
_chemical_name_systematic
; 
 ? 
;
_space_group_IT_number 15
_symmetry_cell_setting monoclinic
_symmetry_space_group_name_Hall '-C 2yc'
_symmetry_space_group_name_H-M 'C 1 2/c 1'
_atom_sites_solution_hydrogens geom
_atom_sites_solution_primary direct
_atom_sites_solution_secondary difmap
_audit_creation_method SHELXL-97
_cell_angle_alpha 90.00
_cell_angle_beta 125.56(6)
_cell_angle_gamma 90.00
_cell_formula_units_Z 4
_cell_length_a 15.692(4)
_cell_length_b 8.8335(6)
_cell_length_c 9.529(6)
_cell_measurement_temperature 220(2)
_cell_volume 1074.5(11)
_computing_cell_refinement
;
CrysAlisPro, Agilent Technologies,
Version 1.171.35.11 (release 16-05-2011 CrysAlis171 .NET)
(compiled May 16 2011,17:55:39)
;
_computing_data_collection
;
CrysAlisPro, Agilent Technologies,
Version 1.171.35.11 (release 16-05-2011 CrysAlis171 .NET)
(compiled May 16 2011,17:55:39)
;
_computing_data_reduction
;
CrysAlisPro, Agilent Technologies,
Version 1.171.35.11 (release 16-05-2011 CrysAlis171 .NET)
(compiled May 16 2011,17:55:39)
;
_computing_molecular_graphics 'Bruker SHELXTL'
_computing_publication_material 'Bruker SHELXTL'
_computing_structure_refinement 'SHELXL-97 (Sheldrick, 1997)'
_computing_structure_solution 'SHELXS-97 (Sheldrick, 1990)'
_diffrn_ambient_temperature 220(2)
_diffrn_measured_fraction_theta_full 0.994
_diffrn_measured_fraction_theta_max 0.994
_diffrn_measurement_device_type 'multiwire proportional'
_diffrn_measurement_method 'phi and omega scans'
_diffrn_radiation_monochromator graphite
_diffrn_radiation_source 'fine-focus sealed tube'
_diffrn_radiation_type MoK\a
_diffrn_radiation_wavelength 0.71073
_diffrn_reflns_av_R_equivalents 0.0297
_diffrn_reflns_av_sigmaI/netI 0.0262
_diffrn_reflns_limit_h_max 19
_diffrn_reflns_limit_h_min -19
_diffrn_reflns_limit_k_max 6
_diffrn_reflns_limit_k_min -11
_diffrn_reflns_limit_l_max 12
_diffrn_reflns_limit_l_min -11
_diffrn_reflns_number 4238
_diffrn_reflns_theta_full 27.00
_diffrn_reflns_theta_max 27.00
_diffrn_reflns_theta_min 2.80
_exptl_absorpt_coefficient_mu 2.021
_exptl_absorpt_correction_T_max 0.8883
_exptl_absorpt_correction_T_min 0.7124
_exptl_absorpt_correction_type multi-scan
_exptl_absorpt_process_details
;
CrysAlisPro, Agilent Technologies,
Version 1.171.35.21 (release 20-01-2012 CrysAlis171 .NET)
(compiled Jan 23 2012,18:06:46)
Empirical absorption correction using spherical harmonics,
 implemented in SCALE3 ABSPACK scaling algorithm.
;
_exptl_crystal_colour colorless
_exptl_crystal_density_diffrn 1.933
_exptl_crystal_density_method 'not measured'
_exptl_crystal_description block
_exptl_crystal_F_000 616
_exptl_crystal_size_max 0.18
_exptl_crystal_size_mid 0.08
_exptl_crystal_size_min 0.06
_refine_diff_density_max 0.243
_refine_diff_density_min -0.294
_refine_diff_density_rms 0.060
_refine_ls_extinction_coef 0.0113(4)
_refine_ls_extinction_expression Fc^*^=kFc[1+0.001xFc^2^\l^3^/sin(2\q)]^-1/4^
_refine_ls_extinction_method SHELXL
_refine_ls_goodness_of_fit_ref 1.088
_refine_ls_hydrogen_treatment constr
_refine_ls_matrix_type full
_refine_ls_number_parameters 72
_refine_ls_number_reflns 1168
_refine_ls_number_restraints 0
_refine_ls_restrained_S_all 1.088
_refine_ls_R_factor_all 0.0239
_refine_ls_R_factor_gt 0.0184
_refine_ls_shift/su_max 0.000
_refine_ls_shift/su_mean 0.000
_refine_ls_structure_factor_coef Fsqd
_refine_ls_weighting_details 'calc w=1/[\s^2^(Fo^2^)+(0.0100P)^2^+0.5044P] where P=(Fo^2^+2Fc^2^)/3'
_refine_ls_weighting_scheme calc
_refine_ls_wR_factor_gt 0.0365
_refine_ls_wR_factor_ref 0.0382
_reflns_number_gt 1005
_reflns_number_total 1168
_reflns_threshold_expression >2sigma(I)
_cod_data_source_file c3cc48581a.txt
_cod_data_source_block 1-220K
_cod_original_cell_volume 1074.5(7)
_cod_original_sg_symbol_H-M C2/c
_cod_database_code 7111946

loop_
_symmetry_equiv_pos_as_xyz
'x, y, z'
'-x, y, -z+1/2'
'x+1/2, y+1/2, z'
'-x+1/2, y+1/2, -z+1/2'
'-x, -y, -z'
'x, -y, z-1/2'
'-x+1/2, -y+1/2, -z'
'x+1/2, -y+1/2, z-1/2'

loop_
_atom_site_label
_atom_site_type_symbol
_atom_site_fract_x
_atom_site_fract_y
_atom_site_fract_z
_atom_site_U_iso_or_equiv
_atom_site_adp_type
_atom_site_occupancy
_atom_site_symmetry_multiplicity
_atom_site_calc_flag
_atom_site_refinement_flags
Cd1 Cd 0.2500 0.2500 0.0000 0.01709(10) Uani 1 2 d S
N1 N 0.20422(13) 0.0339(2) 0.0846(2) 0.0296(4) Uani 1 1 d .
N2 N 0.24870(12) -0.0320(2) 0.2163(2) 0.0199(4) Uani 1 1 d .
N3 N 0.29283(15) -0.1011(2) 0.3452(2) 0.0310(4) Uani 1 1 d .
N4 N 0.42276(14) 0.2287(2) 0.2428(2) 0.0309(5) Uani 1 1 d .
N5 N 0.5000 0.2300(3) 0.2500 0.0213(5) Uani 1 2 d S
N6 N 0.5000 0.2598(3) 0.7500 0.0218(5) Uani 1 2 d S
C1 C 0.45244(17) 0.3572(3) 0.8145(3) 0.0335(6) Uani 1 1 d .
H1A H 0.5063 0.4199 0.9082 0.050 Uiso 1 1 calc R
H1B H 0.4207 0.2940 0.8557 0.050 Uiso 1 1 calc R
H1C H 0.3992 0.4213 0.7217 0.050 Uiso 1 1 calc R
C2 C 0.41864(18) 0.1614(3) 0.6065(3) 0.0384(6) Uani 1 1 d .
H2A H 0.4507 0.0990 0.5654 0.058 Uiso 1 1 calc R
H2B H 0.3648 0.2243 0.5129 0.058 Uiso 1 1 calc R
H2C H 0.3875 0.0971 0.6479 0.058 Uiso 1 1 calc R

loop_
_atom_site_aniso_label
_atom_site_aniso_U_11
_atom_site_aniso_U_22
_atom_site_aniso_U_33
_atom_site_aniso_U_23
_atom_site_aniso_U_13
_atom_site_aniso_U_12
Cd1 0.01566(13) 0.01844(14) 0.01700(13) -0.00005(8) 0.00939(9) 0.00044(8)
N1 0.0282(10) 0.0295(11) 0.0274(9) 0.0044(9) 0.0142(8) -0.0047(9)
N2 0.0212(8) 0.0193(9) 0.0271(9) -0.0059(8) 0.0184(8) -0.0047(8)
N3 0.0330(10) 0.0350(11) 0.0284(10) 0.0071(9) 0.0199(8) -0.0031(9)
N4 0.0182(9) 0.0456(14) 0.0213(10) -0.0005(8) 0.0072(8) 0.0010(8)
N5 0.0192(13) 0.0210(15) 0.0141(12) 0.000 0.0042(10) 0.000
N6 0.0245(12) 0.0207(14) 0.0239(13) 0.000 0.0162(11) 0.000
C1 0.0376(13) 0.0355(14) 0.0370(13) 0.0030(11) 0.0271(11) 0.0123(11)
C2 0.0398(14) 0.0360(15) 0.0375(14) -0.0104(11) 0.0213(12) -0.0163(12)

loop_
_atom_type_symbol
_atom_type_description
_atom_type_scat_dispersion_real
_atom_type_scat_dispersion_imag
_atom_type_scat_source
C C 0.0033 0.0016 'International Tables Vol C Tables 4.2.6.8 and 6.1.1.4'
H H 0.0000 0.0000 'International Tables Vol C Tables 4.2.6.8 and 6.1.1.4'
N N 0.0061 0.0033 'International Tables Vol C Tables 4.2.6.8 and 6.1.1.4'
Cd Cd -0.8075 1.2024 'International Tables Vol C Tables 4.2.6.8 and 6.1.1.4'

loop_
_geom_angle_atom_site_label_1
_geom_angle_atom_site_label_2
_geom_angle_atom_site_label_3
_geom_angle
_geom_angle_site_symmetry_1
_geom_angle_site_symmetry_3
N4 Cd1 N4 180.00(9) 7 .
N4 Cd1 N1 89.72(7) 7 .
N4 Cd1 N1 90.28(7) . .
N4 Cd1 N1 90.28(7) 7 7
N4 Cd1 N1 89.72(7) . 7
N1 Cd1 N1 180.0 . 7
N4 Cd1 N3 89.19(8) 7 4
N4 Cd1 N3 90.81(8) . 4
N1 Cd1 N3 89.05(7) . 4
N1 Cd1 N3 90.95(7) 7 4
N4 Cd1 N3 90.81(8) 7 6
N4 Cd1 N3 89.19(8) . 6
N1 Cd1 N3 90.95(7) . 6
N1 Cd1 N3 89.05(7) 7 6
N3 Cd1 N3 180.00(7) 4 6
N2 N1 Cd1 131.35(14) . .
N3 N2 N1 178.2(2) . .
N2 N3 Cd1 137.75(16) . 4_545
N5 N4 Cd1 128.45(13) . .
N4 N5 N4 178.9(3) . 2_655
C1 N6 C1 109.3(2) . 2_656
C1 N6 C2 110.39(14) . .
C1 N6 C2 109.03(13) 2_656 .
C1 N6 C2 109.03(13) . 2_656
C1 N6 C2 110.39(14) 2_656 2_656
C2 N6 C2 108.7(3) . 2_656

loop_
_geom_bond_atom_site_label_1
_geom_bond_atom_site_label_2
_geom_bond_distance
_geom_bond_site_symmetry_2
Cd1 N4 2.333(3) 7
Cd1 N4 2.333(3) .
Cd1 N1 2.3415(18) .
Cd1 N1 2.3415(18) 7
Cd1 N3 2.3477(19) 4
Cd1 N3 2.3477(19) 6
N1 N2 1.176(2) .
N2 N3 1.171(2) .
N3 Cd1 2.3477(19) 4_545
N4 N5 1.174(2) .
N5 N4 1.174(2) 2_655
N6 C1 1.486(2) .
N6 C1 1.486(2) 2_656
N6 C2 1.491(3) .
N6 C2 1.491(3) 2_656
